data_4116157
loop_
_publ_author_name
'Kasani Aparna'
'Robert McDonald'
'Ronald G. Cavell'

_publ_section_title
;
 Carbon-Carbon Double Bond Formation Reactions of the Unique Spirocyclic
 Aluminum Bis(iminophosphorano) Methandiide Complex: Insertion of
 Heteroallenes into Aluminum-Carbon Bonds
;
_journal_name_full 'Journal of the American Chemical Society'
_journal_page_first 9314
_journal_page_last 9315
_journal_paper_doi 10.1021/ja001445q
_journal_volume 122
_journal_year 2000
_chemical_formula_sum 'C46 H65 Al2 N3 O P2 Si2'
_chemical_formula_weight 848.09
_chemical_name_systematic
; 
 ? 
;
_space_group_IT_number 14
_symmetry_cell_setting monoclinic
_symmetry_space_group_name_Hall '-P 2ybc'
_symmetry_space_group_name_H-M 'P 1 21/c 1'
_atom_sites_solution_hydrogens geom
_atom_sites_solution_primary direct
_atom_sites_solution_secondary difmap
_audit_creation_method SHELXL-97
_cell_angle_alpha 90.00
_cell_angle_beta 100.6006(11)
_cell_angle_gamma 90.00
_cell_formula_units_Z 4
_cell_length_a 10.6208(6)
_cell_length_b 18.2546(11)
_cell_length_c 24.4927(14)
_cell_measurement_reflns_used 8192
_cell_measurement_temperature 193(2)
_cell_volume 4667.6(5)
_computing_cell_refinement 'Bruker SMART'
_computing_data_collection 'Bruker SMART'
_computing_data_reduction 'Bruker SHELXTL'
_computing_molecular_graphics 'Bruker SHELXTL'
_computing_publication_material 'Bruker SHELXTL'
_computing_structure_refinement 'SHELXL-97 (Sheldrick, 1997)'
_computing_structure_solution 'SHELXS-97 (Sheldrick, 1990)'
_diffrn_ambient_temperature 193(2)
_diffrn_measured_fraction_theta_full 0.995
_diffrn_measured_fraction_theta_max 0.995
_diffrn_measurement_device_type 'CCD area detector'
_diffrn_measurement_method 'phi and omega scans'
_diffrn_radiation_monochromator graphite
_diffrn_radiation_source 'fine-focus sealed tube'
_diffrn_radiation_type MoK\a
_diffrn_radiation_wavelength 0.71073
_diffrn_reflns_av_R_equivalents 0.0429
_diffrn_reflns_av_sigmaI/netI 0.0471
_diffrn_reflns_limit_h_max 12
_diffrn_reflns_limit_h_min -12
_diffrn_reflns_limit_k_max 22
_diffrn_reflns_limit_k_min -21
_diffrn_reflns_limit_l_max 29
_diffrn_reflns_limit_l_min -29
_diffrn_reflns_number 28813
_diffrn_reflns_theta_full 25.73
_diffrn_reflns_theta_max 25.73
_diffrn_reflns_theta_min 1.40
_exptl_absorpt_coefficient_mu 0.219
_exptl_absorpt_correction_T_max 0.9486
_exptl_absorpt_correction_T_min 0.7113
_exptl_absorpt_correction_type SADABS
_exptl_crystal_colour colorless
_exptl_crystal_density_diffrn 1.207
_exptl_crystal_description fragment
_exptl_crystal_F_000 1816
_exptl_crystal_size_max 0.41
_exptl_crystal_size_mid 0.35
_exptl_crystal_size_min 0.23
_refine_diff_density_max 0.485
_refine_diff_density_min -0.437
_refine_diff_density_rms 0.054
_refine_ls_extinction_method none
_refine_ls_goodness_of_fit_ref 1.038
_refine_ls_hydrogen_treatment mixed
_refine_ls_matrix_type full
_refine_ls_number_parameters 505
_refine_ls_number_reflns 8849
_refine_ls_number_restraints 0
_refine_ls_restrained_S_all 1.038
_refine_ls_R_factor_all 0.0595
_refine_ls_R_factor_gt 0.0412
_refine_ls_shift/su_max 0.006
_refine_ls_shift/su_mean 0.001
_refine_ls_structure_factor_coef Fsqd
_refine_ls_weighting_details 'calc w=1/[\s^2^(Fo^2^)+(0.0631P)^2^+0.8952P] where P=(Fo^2^+2Fc^2^)/3'
_refine_ls_weighting_scheme calc
_refine_ls_wR_factor_gt 0.1102
_refine_ls_wR_factor_ref 0.1178
_reflns_number_gt 6721
_reflns_number_total 8849
_reflns_threshold_expression >2sigma(I)
_cod_data_source_file ja001445q_1.cif
_cod_data_source_block rgc9924
_cod_database_code 4116157

loop_
_symmetry_equiv_pos_as_xyz
'x, y, z'
'-x, y+1/2, -z+1/2'
'-x, -y, -z'
'x, -y-1/2, z-1/2'

loop_
_atom_site_label
_atom_site_type_symbol
_atom_site_fract_x
_atom_site_fract_y
_atom_site_fract_z
_atom_site_U_iso_or_equiv
_atom_site_adp_type
_atom_site_occupancy
_atom_site_symmetry_multiplicity
_atom_site_calc_flag
_atom_site_refinement_flags
P1 P 0.19325(5) -0.28497(3) 0.07435(2) 0.01926(14) Uani 1 1 d .
P2 P 0.09272(5) -0.20621(3) 0.17426(2) 0.01884(13) Uani 1 1 d .
Si1 Si 0.22857(7) -0.40428(4) -0.00594(3) 0.03157(17) Uani 1 1 d .
Si2 Si -0.14470(6) -0.19868(4) 0.22941(3) 0.02949(17) Uani 1 1 d .
Al1 Al 0.35257(6) -0.41966(4) 0.11910(3) 0.02324(16) Uani 1 1 d .
Al2 Al 0.03247(6) -0.34033(4) 0.22696(3) 0.02329(16) Uani 1 1 d .
O O 0.35177(14) -0.35313(8) 0.17329(6) 0.0241(4) Uani 1 1 d .
N1 N 0.24328(18) -0.36585(10) 0.06124(7) 0.0220(4) Uani 1 1 d .
N2 N -0.01498(17) -0.23980(10) 0.20575(7) 0.0217(4) Uani 1 1 d .
N3 N 0.21797(17) -0.32669(10) 0.23551(7) 0.0198(4) Uani 1 1 d .
C1 C 0.1717(2) -0.27637(11) 0.14393(8) 0.0192(5) Uani 1 1 d .
C2 C 0.2507(2) -0.32085(12) 0.18537(9) 0.0195(5) Uani 1 1 d .
C3 C 0.5324(2) -0.42556(14) 0.10893(11) 0.0348(6) Uani 1 1 d .
H3A H 0.5393 -0.4612 0.0797 0.042 Uiso 1 1 calc R
H3B H 0.5866 -0.4411 0.1438 0.042 Uiso 1 1 calc R
H3C H 0.5604 -0.3773 0.0983 0.042 Uiso 1 1 calc R
C4 C 0.2735(2) -0.51145(13) 0.13811(11) 0.0351(6) Uani 1 1 d .
H4A H 0.2742 -0.5474 0.1085 0.042 Uiso 1 1 calc R
H4B H 0.1849 -0.5019 0.1422 0.042 Uiso 1 1 calc R
H4C H 0.3220 -0.5307 0.1731 0.042 Uiso 1 1 calc R
C5 C -0.0273(2) -0.41449(14) 0.16916(11) 0.0356(6) Uani 1 1 d .
H5A H 0.0005 -0.4632 0.1832 0.043 Uiso 1 1 calc R
H5B H 0.0089 -0.4038 0.1360 0.043 Uiso 1 1 calc R
H5C H -0.1210 -0.4132 0.1596 0.043 Uiso 1 1 calc R
C6 C -0.0364(3) -0.37446(16) 0.29212(11) 0.0403(7) Uani 1 1 d .
H6A H -0.0088 -0.4250 0.3009 0.048 Uiso 1 1 calc R
H6B H -0.1302 -0.3724 0.2838 0.048 Uiso 1 1 calc R
H6C H -0.0044 -0.3429 0.3240 0.048 Uiso 1 1 calc R
C11 C 0.0428(2) -0.26791(13) 0.02805(9) 0.0257(5) Uani 1 1 d .
C12 C 0.0313(3) -0.22592(14) -0.02016(10) 0.0336(6) Uani 1 1 d .
H12 H 0.1031 -0.2001 -0.0284 0.040 Uiso 1 1 calc R
C13 C -0.0859(3) -0.22216(17) -0.05602(11) 0.0488(8) Uani 1 1 d .
H13 H -0.0943 -0.1928 -0.0885 0.059 Uiso 1 1 calc R
C14 C -0.1890(3) -0.26013(18) -0.04525(12) 0.0518(8) Uani 1 1 d .
H14 H -0.2683 -0.2574 -0.0705 0.062 Uiso 1 1 calc R
C15 C -0.1798(3) -0.30256(16) 0.00196(13) 0.0460(7) Uani 1 1 d .
H15 H -0.2520 -0.3290 0.0092 0.055 Uiso 1 1 calc R
C16 C -0.0633(2) -0.30623(14) 0.03885(11) 0.0342(6) Uani 1 1 d .
H16 H -0.0562 -0.3350 0.0716 0.041 Uiso 1 1 calc R
C17 C 0.2970(3) -0.49779(15) 0.00169(11) 0.0417(7) Uani 1 1 d .
H17A H 0.3862 -0.4953 0.0212 0.050 Uiso 1 1 calc R
H17B H 0.2938 -0.5195 -0.0351 0.050 Uiso 1 1 calc R
H17C H 0.2473 -0.5280 0.0231 0.050 Uiso 1 1 calc R
C18 C 0.0614(3) -0.41653(18) -0.04373(14) 0.0647(10) Uani 1 1 d .
H18A H 0.0193 -0.3687 -0.0495 0.078 Uiso 1 1 calc R
H18B H 0.0144 -0.4477 -0.0218 0.078 Uiso 1 1 calc R
H18C H 0.0623 -0.4397 -0.0798 0.078 Uiso 1 1 calc R
C19 C 0.3195(5) -0.34962(19) -0.04929(14) 0.0823(14) Uani 1 1 d .
H19A H 0.4075 -0.3428 -0.0294 0.099 Uiso 1 1 calc R
H19B H 0.2785 -0.3017 -0.0571 0.099 Uiso 1 1 calc R
H19C H 0.3205 -0.3754 -0.0843 0.099 Uiso 1 1 calc R
C21 C 0.3069(2) -0.21548(12) 0.06072(9) 0.0230(5) Uani 1 1 d .
C22 C 0.2735(2) -0.14174(13) 0.05190(10) 0.0288(5) Uani 1 1 d .
H22 H 0.1866 -0.1272 0.0486 0.035 Uiso 1 1 calc R
C23 C 0.3669(3) -0.08962(14) 0.04791(10) 0.0352(6) Uani 1 1 d .
H23 H 0.3434 -0.0396 0.0421 0.042 Uiso 1 1 calc R
C24 C 0.4934(3) -0.11003(14) 0.05236(11) 0.0390(6) Uani 1 1 d .
H24 H 0.5571 -0.0742 0.0499 0.047 Uiso 1 1 calc R
C25 C 0.5269(3) -0.18272(15) 0.06037(12) 0.0420(7) Uani 1 1 d .
H25 H 0.6137 -0.1970 0.0629 0.050 Uiso 1 1 calc R
C26 C 0.4345(2) -0.23526(14) 0.06481(10) 0.0326(6) Uani 1 1 d .
H26 H 0.4589 -0.2851 0.0707 0.039 Uiso 1 1 calc R
C27 C -0.1802(3) -0.10306(14) 0.20507(12) 0.0425(7) Uani 1 1 d .
H27A H -0.1967 -0.1019 0.1644 0.051 Uiso 1 1 calc R
H27B H -0.1067 -0.0716 0.2194 0.051 Uiso 1 1 calc R
H27C H -0.2558 -0.0852 0.2186 0.051 Uiso 1 1 calc R
C28 C -0.2883(3) -0.25646(18) 0.20396(15) 0.0565(9) Uani 1 1 d .
H28A H -0.3027 -0.2592 0.1633 0.068 Uiso 1 1 calc R
H28B H -0.3635 -0.2347 0.2156 0.068 Uiso 1 1 calc R
H28C H -0.2742 -0.3059 0.2195 0.068 Uiso 1 1 calc R
C29 C -0.1170(4) -0.19335(18) 0.30653(12) 0.0603(9) Uani 1 1 d .
H29A H -0.0415 -0.1630 0.3198 0.072 Uiso 1 1 calc R
H29B H -0.1029 -0.2427 0.3222 0.072 Uiso 1 1 calc R
H29C H -0.1920 -0.1715 0.3183 0.072 Uiso 1 1 calc R
C31 C 0.2169(2) -0.15568(12) 0.22005(9) 0.0222(5) Uani 1 1 d .
C32 C 0.3390(2) -0.14900(12) 0.20749(10) 0.0278(5) Uani 1 1 d .
H32 H 0.3608 -0.1754 0.1771 0.033 Uiso 1 1 calc R
C33 C 0.4287(2) -0.10375(14) 0.23931(11) 0.0362(6) Uani 1 1 d .
H33 H 0.5120 -0.0993 0.2307 0.043 Uiso 1 1 calc R
C34 C 0.3978(3) -0.06521(15) 0.28331(12) 0.0441(7) Uani 1 1 d .
H34 H 0.4597 -0.0343 0.3049 0.053 Uiso 1 1 calc R
C35 C 0.2775(3) -0.07144(16) 0.29597(11) 0.0449(7) Uani 1 1 d .
H35 H 0.2562 -0.0446 0.3263 0.054 Uiso 1 1 calc R
C36 C 0.1870(2) -0.11664(14) 0.26476(10) 0.0333(6) Uani 1 1 d .
H36 H 0.1042 -0.1210 0.2739 0.040 Uiso 1 1 calc R
C41 C 0.0232(2) -0.13567(12) 0.12531(9) 0.0228(5) Uani 1 1 d .
C42 C 0.0789(2) -0.06624(13) 0.12537(10) 0.0308(6) Uani 1 1 d .
H42 H 0.1564 -0.0558 0.1503 0.037 Uiso 1 1 calc R
C43 C 0.0213(3) -0.01237(14) 0.08898(11) 0.0399(7) Uani 1 1 d .
H43 H 0.0590 0.0349 0.0896 0.048 Uiso 1 1 calc R
C44 C -0.0895(3) -0.02696(16) 0.05231(11) 0.0446(7) Uani 1 1 d .
H44 H -0.1270 0.0097 0.0269 0.054 Uiso 1 1 calc R
C45 C -0.1473(3) -0.09521(16) 0.05221(11) 0.0395(7) Uani 1 1 d .
H45 H -0.2244 -0.1052 0.0269 0.047 Uiso 1 1 calc R
C46 C -0.0919(2) -0.14877(14) 0.08917(10) 0.0299(5) Uani 1 1 d .
H46 H -0.1331 -0.1949 0.0898 0.036 Uiso 1 1 calc R
C50 C 0.3178(2) -0.34764(12) 0.28498(9) 0.0213(5) Uani 1 1 d .
C51 C 0.4476(2) -0.30953(14) 0.28591(10) 0.0301(6) Uani 1 1 d .
H51A H 0.4357 -0.2557 0.2850 0.036 Uiso 1 1 calc R
H51B H 0.4825 -0.3240 0.2527 0.036 Uiso 1 1 calc R
C52 C 0.5425(2) -0.33146(15) 0.33891(10) 0.0336(6) Uani 1 1 d .
H52 H 0.6269 -0.3073 0.3386 0.040 Uiso 1 1 calc R
C53 C 0.4911(2) -0.30622(14) 0.39054(10) 0.0347(6) Uani 1 1 d .
H53A H 0.5521 -0.3199 0.4246 0.042 Uiso 1 1 calc R
H53B H 0.4809 -0.2523 0.3900 0.042 Uiso 1 1 calc R
C54 C 0.3628(2) -0.34276(14) 0.39028(9) 0.0306(6) Uani 1 1 d .
H54 H 0.3278 -0.3263 0.4235 0.037 Uiso 1 1 calc R
C55 C 0.2682(2) -0.32185(13) 0.33698(9) 0.0285(5) Uani 1 1 d .
H55A H 0.1839 -0.3446 0.3376 0.034 Uiso 1 1 calc R
H55B H 0.2566 -0.2680 0.3355 0.034 Uiso 1 1 calc R
C56 C 0.3367(2) -0.43065(12) 0.28833(9) 0.0284(5) Uani 1 1 d .
H56A H 0.3695 -0.4480 0.2553 0.034 Uiso 1 1 calc R
H56B H 0.2535 -0.4549 0.2886 0.034 Uiso 1 1 calc R
C57 C 0.4324(3) -0.45114(14) 0.34154(10) 0.0352(6) Uani 1 1 d .
H57 H 0.4443 -0.5055 0.3431 0.042 Uiso 1 1 calc R
C58 C 0.5608(3) -0.41431(16) 0.34046(11) 0.0416(7) Uani 1 1 d .
H58A H 0.6235 -0.4283 0.3739 0.050 Uiso 1 1 calc R
H58B H 0.5943 -0.4305 0.3073 0.050 Uiso 1 1 calc R
C59 C 0.3793(3) -0.42602(14) 0.39213(10) 0.0366(6) Uani 1 1 d .
H59A H 0.4388 -0.4403 0.4265 0.044 Uiso 1 1 calc R
H59B H 0.2957 -0.4499 0.3923 0.044 Uiso 1 1 calc R

loop_
_atom_site_aniso_label
_atom_site_aniso_U_11
_atom_site_aniso_U_22
_atom_site_aniso_U_33
_atom_site_aniso_U_23
_atom_site_aniso_U_13
_atom_site_aniso_U_12
P1 0.0215(3) 0.0200(3) 0.0160(3) 0.0003(2) 0.0028(2) 0.0011(2)
P2 0.0198(3) 0.0185(3) 0.0186(3) 0.0002(2) 0.0047(2) 0.0006(2)
Si1 0.0476(4) 0.0268(4) 0.0208(3) -0.0048(3) 0.0078(3) -0.0004(3)
Si2 0.0287(4) 0.0290(4) 0.0346(4) 0.0046(3) 0.0158(3) 0.0059(3)
Al1 0.0253(4) 0.0228(4) 0.0220(4) 0.0001(3) 0.0056(3) 0.0044(3)
Al2 0.0222(3) 0.0220(4) 0.0263(4) 0.0036(3) 0.0060(3) -0.0007(3)
O 0.0217(8) 0.0296(9) 0.0207(8) -0.0018(6) 0.0034(6) 0.0064(7)
N1 0.0273(10) 0.0208(10) 0.0183(9) -0.0010(7) 0.0047(8) 0.0024(8)
N2 0.0214(10) 0.0212(10) 0.0231(10) 0.0021(8) 0.0057(8) 0.0015(8)
N3 0.0214(9) 0.0195(9) 0.0180(9) 0.0020(7) 0.0026(7) 0.0014(7)
C1 0.0217(11) 0.0195(11) 0.0171(11) 0.0003(8) 0.0053(9) 0.0021(9)
C2 0.0191(11) 0.0187(11) 0.0197(11) -0.0031(8) 0.0015(8) -0.0029(9)
C3 0.0308(14) 0.0363(15) 0.0388(15) -0.0015(11) 0.0104(11) 0.0069(11)
C4 0.0383(15) 0.0304(14) 0.0359(14) 0.0011(11) 0.0052(11) -0.0003(11)
C5 0.0335(14) 0.0284(14) 0.0436(16) 0.0004(11) 0.0040(12) -0.0063(11)
C6 0.0339(15) 0.0465(17) 0.0430(16) 0.0140(13) 0.0132(12) -0.0009(12)
C11 0.0274(12) 0.0277(12) 0.0202(11) -0.0045(9) -0.0001(9) 0.0041(10)
C12 0.0424(15) 0.0335(14) 0.0232(13) -0.0012(10) 0.0016(11) 0.0075(12)
C13 0.062(2) 0.0523(19) 0.0257(14) -0.0007(12) -0.0077(13) 0.0205(16)
C14 0.0415(17) 0.057(2) 0.0460(18) -0.0131(15) -0.0191(14) 0.0172(15)
C15 0.0297(14) 0.0450(17) 0.0575(19) -0.0122(14) -0.0069(13) 0.0018(12)
C16 0.0312(14) 0.0337(14) 0.0353(14) -0.0016(11) -0.0001(11) 0.0026(11)
C17 0.0487(17) 0.0397(16) 0.0381(15) -0.0129(12) 0.0119(13) 0.0050(13)
C18 0.072(2) 0.052(2) 0.056(2) -0.0312(16) -0.0238(17) 0.0174(17)
C19 0.163(4) 0.056(2) 0.0424(19) -0.0145(16) 0.056(2) -0.035(2)
C21 0.0290(12) 0.0247(12) 0.0160(11) -0.0013(9) 0.0064(9) -0.0031(10)
C22 0.0352(14) 0.0259(13) 0.0283(13) 0.0007(10) 0.0134(10) 0.0016(10)
C23 0.0481(17) 0.0238(13) 0.0367(15) 0.0005(11) 0.0156(12) -0.0025(11)
C24 0.0414(16) 0.0336(15) 0.0435(16) -0.0024(12) 0.0117(12) -0.0153(12)
C25 0.0277(14) 0.0402(16) 0.0578(18) 0.0034(13) 0.0073(12) -0.0039(12)
C26 0.0318(14) 0.0263(13) 0.0390(15) 0.0035(11) 0.0050(11) -0.0001(11)
C27 0.0469(17) 0.0359(15) 0.0517(17) 0.0062(12) 0.0275(14) 0.0152(13)
C28 0.0260(15) 0.055(2) 0.092(3) 0.0064(18) 0.0199(15) -0.0008(14)
C29 0.092(3) 0.056(2) 0.0428(18) 0.0054(15) 0.0366(17) 0.0242(18)
C31 0.0238(12) 0.0191(11) 0.0231(11) 0.0007(9) 0.0028(9) -0.0006(9)
C32 0.0310(13) 0.0242(12) 0.0286(13) -0.0001(10) 0.0063(10) -0.0022(10)
C33 0.0296(14) 0.0357(15) 0.0432(16) -0.0007(12) 0.0069(11) -0.0084(11)
C34 0.0402(16) 0.0393(16) 0.0482(17) -0.0134(13) -0.0043(13) -0.0117(13)
C35 0.0474(17) 0.0492(18) 0.0375(16) -0.0196(13) 0.0059(13) -0.0057(14)
C36 0.0325(14) 0.0373(15) 0.0312(14) -0.0104(11) 0.0084(11) -0.0031(11)
C41 0.0263(12) 0.0232(12) 0.0209(11) 0.0013(9) 0.0097(9) 0.0070(9)
C42 0.0388(14) 0.0249(13) 0.0309(13) 0.0025(10) 0.0125(11) 0.0019(11)
C43 0.0579(18) 0.0264(14) 0.0402(15) 0.0099(11) 0.0217(14) 0.0067(13)
C44 0.0564(19) 0.0466(18) 0.0341(15) 0.0189(13) 0.0167(14) 0.0244(15)
C45 0.0336(15) 0.0533(18) 0.0313(14) 0.0066(12) 0.0053(11) 0.0172(13)
C46 0.0300(13) 0.0333(14) 0.0276(13) 0.0019(10) 0.0086(10) 0.0061(11)
C50 0.0225(11) 0.0223(12) 0.0185(11) 0.0018(9) 0.0026(9) 0.0010(9)
C51 0.0290(13) 0.0360(14) 0.0235(12) 0.0046(10) 0.0001(10) -0.0079(11)
C52 0.0257(13) 0.0493(16) 0.0239(13) 0.0000(11) -0.0005(10) -0.0083(12)
C53 0.0426(15) 0.0358(15) 0.0223(13) -0.0023(10) -0.0032(11) -0.0028(12)
C54 0.0382(14) 0.0370(14) 0.0161(11) -0.0010(10) 0.0041(10) -0.0001(11)
C55 0.0317(13) 0.0317(13) 0.0220(12) -0.0026(10) 0.0052(10) 0.0040(11)
C56 0.0382(14) 0.0231(12) 0.0222(12) -0.0003(9) 0.0010(10) 0.0024(10)
C57 0.0486(16) 0.0244(13) 0.0280(13) 0.0013(10) -0.0054(11) 0.0098(12)
C58 0.0353(15) 0.0578(19) 0.0282(14) 0.0011(12) -0.0037(11) 0.0161(13)
C59 0.0469(16) 0.0379(15) 0.0218(13) 0.0068(11) -0.0022(11) -0.0039(12)

loop_
_atom_type_symbol
_atom_type_description
_atom_type_scat_dispersion_real
_atom_type_scat_dispersion_imag
_atom_type_scat_source
C C 0.0033 0.0016 'International Tables Vol C Tables 4.2.6.8 and 6.1.1.4'
H H 0.0000 0.0000 'International Tables Vol C Tables 4.2.6.8 and 6.1.1.4'
N N 0.0061 0.0033 'International Tables Vol C Tables 4.2.6.8 and 6.1.1.4'
O O 0.0106 0.0060 'International Tables Vol C Tables 4.2.6.8 and 6.1.1.4'
Al Al 0.0645 0.0514 'International Tables Vol C Tables 4.2.6.8 and 6.1.1.4'
Si Si 0.0817 0.0704 'International Tables Vol C Tables 4.2.6.8 and 6.1.1.4'
P P 0.1023 0.0942 'International Tables Vol C Tables 4.2.6.8 and 6.1.1.4'

loop_
_geom_angle_atom_site_label_1
_geom_angle_atom_site_label_2
_geom_angle_atom_site_label_3
_geom_angle
N1 P1 C1 112.15(10)
N1 P1 C11 108.46(10)
C1 P1 C11 109.47(10)
N1 P1 C21 110.18(10)
C1 P1 C21 108.79(10)
C11 P1 C21 107.69(11)
N2 P2 C1 111.01(10)
N2 P2 C31 113.31(10)
C1 P2 C31 106.26(10)
N2 P2 C41 110.26(10)
C1 P2 C41 113.70(10)
C31 P2 C41 101.99(10)
N1 Si1 C17 107.81(11)
N1 Si1 C19 110.69(12)
C17 Si1 C19 108.55(16)
N1 Si1 C18 115.07(13)
C17 Si1 C18 105.11(14)
C19 Si1 C18 109.28(19)
N2 Si2 C29 111.70(12)
N2 Si2 C27 114.81(11)
C29 Si2 C27 105.15(14)
N2 Si2 C28 106.90(12)
C29 Si2 C28 109.63(16)
C27 Si2 C28 108.58(14)
O Al1 N1 96.57(8)
O Al1 C4 109.87(10)
N1 Al1 C4 112.47(10)
O Al1 C3 105.41(10)
N1 Al1 C3 113.63(10)
C4 Al1 C3 116.64(11)
N2 Al2 N3 96.58(8)
N2 Al2 C6 113.36(10)
N3 Al2 C6 117.94(10)
N2 Al2 C5 114.89(10)
N3 Al2 C5 110.36(10)
C6 Al2 C5 104.16(12)
C2 O Al1 125.96(13)
P1 N1 Si1 124.70(11)
P1 N1 Al1 119.57(10)
Si1 N1 Al1 114.84(10)
P2 N2 Si2 131.50(12)
P2 N2 Al2 108.30(10)
Si2 N2 Al2 119.62(10)
C2 N3 C50 119.67(18)
C2 N3 Al2 109.70(13)
C50 N3 Al2 126.84(14)
C2 C1 P1 117.84(16)
C2 C1 P2 111.82(15)
P1 C1 P2 128.68(12)
O C2 N3 122.28(18)
O C2 C1 119.38(19)
N3 C2 C1 118.34(19)
C16 C11 C12 119.3(2)
C16 C11 P1 116.56(18)
C12 C11 P1 123.76(19)
C13 C12 C11 119.5(3)
C14 C13 C12 120.8(3)
C13 C14 C15 120.8(3)
C14 C15 C16 119.2(3)
C11 C16 C15 120.4(3)
C26 C21 C22 118.6(2)
C26 C21 P1 118.44(18)
C22 C21 P1 122.67(18)
C23 C22 C21 120.3(2)
C24 C23 C22 120.5(2)
C25 C24 C23 119.5(2)
C24 C25 C26 120.5(3)
C21 C26 C25 120.6(2)
C32 C31 C36 119.1(2)
C32 C31 P2 120.52(17)
C36 C31 P2 120.01(18)
C33 C32 C31 120.0(2)
C34 C33 C32 120.4(2)
C35 C34 C33 120.0(2)
C34 C35 C36 120.3(3)
C35 C36 C31 120.2(2)
C46 C41 C42 118.6(2)
C46 C41 P2 119.97(18)
C42 C41 P2 121.33(17)
C43 C42 C41 120.2(2)
C44 C43 C42 120.4(3)
C43 C44 C45 120.1(2)
C46 C45 C44 119.8(3)
C45 C46 C41 120.7(2)
N3 C50 C56 111.17(17)
N3 C50 C55 106.92(17)
C56 C50 C55 108.68(18)
N3 C50 C51 113.14(17)
C56 C50 C51 109.78(19)
C55 C50 C51 106.93(18)
C50 C51 C52 109.86(19)
C58 C52 C53 109.9(2)
C58 C52 C51 109.8(2)
C53 C52 C51 109.8(2)
C54 C53 C52 108.65(19)
C53 C54 C59 109.8(2)
C53 C54 C55 109.9(2)
C59 C54 C55 108.93(19)
C50 C55 C54 110.88(19)
C50 C56 C57 110.18(18)
C59 C57 C58 110.3(2)
C59 C57 C56 109.2(2)
C58 C57 C56 109.3(2)
C52 C58 C57 109.1(2)
C57 C59 C54 109.4(2)

loop_
_geom_bond_atom_site_label_1
_geom_bond_atom_site_label_2
_geom_bond_distance
P1 N1 1.6212(18)
P1 C1 1.768(2)
P1 C11 1.808(2)
P1 C21 1.824(2)
P2 N2 1.6135(19)
P2 C1 1.768(2)
P2 C31 1.818(2)
P2 C41 1.821(2)
Si1 N1 1.7692(18)
Si1 C17 1.851(3)
Si1 C19 1.853(3)
Si1 C18 1.859(3)
Si2 N2 1.7583(19)
Si2 C29 1.860(3)
Si2 C27 1.861(3)
Si2 C28 1.865(3)
Al1 O 1.8001(16)
Al1 N1 1.9275(19)
Al1 C4 1.968(3)
Al1 C3 1.973(3)
Al2 N2 1.9481(19)
Al2 N3 1.9585(19)
Al2 C6 1.975(3)
Al2 C5 1.977(3)
O C2 1.306(3)
N3 C2 1.341(3)
N3 C50 1.505(3)
C1 C2 1.442(3)
C11 C16 1.392(3)
C11 C12 1.394(3)
C12 C13 1.386(4)
C13 C14 1.363(4)
C14 C15 1.380(4)
C15 C16 1.393(3)
C21 C26 1.388(3)
C21 C22 1.399(3)
C22 C23 1.391(3)
C23 C24 1.379(4)
C24 C25 1.378(4)
C25 C26 1.390(4)
C31 C32 1.391(3)
C31 C36 1.391(3)
C32 C33 1.388(3)
C33 C34 1.376(4)
C34 C35 1.374(4)
C35 C36 1.385(3)
C41 C46 1.392(3)
C41 C42 1.399(3)
C42 C43 1.391(3)
C43 C44 1.369(4)
C44 C45 1.388(4)
C45 C46 1.388(3)
C50 C56 1.529(3)
C50 C55 1.539(3)
C50 C51 1.541(3)
C51 C52 1.543(3)
C52 C58 1.524(4)
C52 C53 1.537(4)
C53 C54 1.516(3)
C54 C59 1.530(3)
C54 C55 1.542(3)
C56 C57 1.544(3)
C57 C59 1.523(4)
C57 C58 1.525(4)

loop_
_geom_torsion_atom_site_label_1
_geom_torsion_atom_site_label_2
_geom_torsion_atom_site_label_3
_geom_torsion_atom_site_label_4
_geom_torsion
N1 Al1 O C2 47.84(18)
C4 Al1 O C2 -68.94(19)
C3 Al1 O C2 164.60(18)
C1 P1 N1 Si1 159.32(12)
C11 P1 N1 Si1 38.31(17)
C21 P1 N1 Si1 -79.34(15)
C1 P1 N1 Al1 -32.09(15)
C11 P1 N1 Al1 -153.10(12)
C21 P1 N1 Al1 89.25(13)
C17 Si1 N1 P1 -178.80(14)
C19 Si1 N1 P1 62.6(2)
C18 Si1 N1 P1 -61.89(19)
C17 Si1 N1 Al1 12.13(15)
C19 Si1 N1 Al1 -106.46(19)
C18 Si1 N1 Al1 129.04(15)
O Al1 N1 P1 2.73(13)
C4 Al1 N1 P1 117.43(14)
C3 Al1 N1 P1 -107.29(14)
O Al1 N1 Si1 172.40(10)
C4 Al1 N1 Si1 -72.90(14)
C3 Al1 N1 Si1 62.38(14)
C1 P2 N2 Si2 -163.84(13)
C31 P2 N2 Si2 76.68(16)
C41 P2 N2 Si2 -36.92(18)
C1 P2 N2 Al2 25.12(13)
C31 P2 N2 Al2 -94.37(11)
C41 P2 N2 Al2 152.04(10)
C29 Si2 N2 P2 -109.02(18)
C27 Si2 N2 P2 10.6(2)
C28 Si2 N2 P2 131.06(17)
C29 Si2 N2 Al2 61.19(17)
C27 Si2 N2 Al2 -179.21(13)
C28 Si2 N2 Al2 -58.73(16)
N3 Al2 N2 P2 29.51(11)
C6 Al2 N2 P2 153.82(11)
C5 Al2 N2 P2 -86.56(13)
N3 Al2 N2 Si2 -142.78(11)
C6 Al2 N2 Si2 -18.47(15)
C5 Al2 N2 Si2 101.15(13)
N2 Al2 N3 C2 -73.86(15)
C6 Al2 N3 C2 165.27(16)
C5 Al2 N3 C2 45.79(17)
N2 Al2 N3 C50 128.46(17)
C6 Al2 N3 C50 7.6(2)
C5 Al2 N3 C50 -111.89(18)
N1 P1 C1 C2 28.6(2)
C11 P1 C1 C2 149.05(17)
C21 P1 C1 C2 -93.51(18)
N1 P1 C1 P2 -167.37(14)
C11 P1 C1 P2 -46.94(18)
C21 P1 C1 P2 70.50(17)
N2 P2 C1 C2 -68.89(17)
C31 P2 C1 C2 54.73(18)
C41 P2 C1 C2 166.10(15)
N2 P2 C1 P1 126.33(15)
C31 P2 C1 P1 -110.05(16)
C41 P2 C1 P1 1.3(2)
Al1 O C2 N3 120.30(19)
Al1 O C2 C1 -60.6(3)
C50 N3 C2 O 21.5(3)
Al2 N3 C2 O -137.99(17)
C50 N3 C2 C1 -157.56(18)
Al2 N3 C2 C1 42.9(2)
P1 C1 C2 O 14.7(3)
P2 C1 C2 O -151.89(16)
P1 C1 C2 N3 -166.17(15)
P2 C1 C2 N3 27.2(2)
N1 P1 C11 C16 72.5(2)
C1 P1 C11 C16 -50.2(2)
C21 P1 C11 C16 -168.29(18)
N1 P1 C11 C12 -100.1(2)
C1 P1 C11 C12 137.3(2)
C21 P1 C11 C12 19.1(2)
C16 C11 C12 C13 1.0(4)
P1 C11 C12 C13 173.3(2)
C11 C12 C13 C14 -1.3(4)
C12 C13 C14 C15 0.8(5)
C13 C14 C15 C16 0.1(4)
C12 C11 C16 C15 -0.1(4)
P1 C11 C16 C15 -173.0(2)
C14 C15 C16 C11 -0.4(4)
N1 P1 C21 C26 -26.6(2)
C1 P1 C21 C26 96.74(19)
C11 P1 C21 C26 -144.71(18)
N1 P1 C21 C22 160.07(18)
C1 P1 C21 C22 -76.6(2)
C11 P1 C21 C22 42.0(2)
C26 C21 C22 C23 -0.6(3)
P1 C21 C22 C23 172.73(18)
C21 C22 C23 C24 0.3(4)
C22 C23 C24 C25 0.5(4)
C23 C24 C25 C26 -1.0(4)
C22 C21 C26 C25 0.2(4)
P1 C21 C26 C25 -173.5(2)
C24 C25 C26 C21 0.6(4)
N2 P2 C31 C32 153.67(18)
C1 P2 C31 C32 31.5(2)
C41 P2 C31 C32 -87.83(19)
N2 P2 C31 C36 -33.3(2)
C1 P2 C31 C36 -155.51(19)
C41 P2 C31 C36 85.1(2)
C36 C31 C32 C33 -0.1(3)
P2 C31 C32 C33 172.91(18)
C31 C32 C33 C34 -0.1(4)
C32 C33 C34 C35 0.0(4)
C33 C34 C35 C36 0.3(5)
C34 C35 C36 C31 -0.5(4)
C32 C31 C36 C35 0.4(4)
P2 C31 C36 C35 -172.7(2)
N2 P2 C41 C46 -47.3(2)
C1 P2 C41 C46 78.1(2)
C31 P2 C41 C46 -167.90(19)
N2 P2 C41 C42 128.67(19)
C1 P2 C41 C42 -105.9(2)
C31 P2 C41 C42 8.0(2)
C46 C41 C42 C43 -1.5(3)
P2 C41 C42 C43 -177.51(19)
C41 C42 C43 C44 -0.8(4)
C42 C43 C44 C45 1.8(4)
C43 C44 C45 C46 -0.4(4)
C44 C45 C46 C41 -2.0(4)
C42 C41 C46 C45 2.9(3)
P2 C41 C46 C45 178.98(19)
C2 N3 C50 C56 -82.6(2)
Al2 N3 C50 C56 73.1(2)
C2 N3 C50 C55 158.91(19)
Al2 N3 C50 C55 -45.4(2)
C2 N3 C50 C51 41.5(3)
Al2 N3 C50 C51 -162.85(16)
N3 C50 C51 C52 177.74(19)
C56 C50 C51 C52 -57.4(3)
C55 C50 C51 C52 60.3(2)
C50 C51 C52 C58 59.2(3)
C50 C51 C52 C53 -61.7(3)
C58 C52 C53 C54 -60.8(3)
C51 C52 C53 C54 60.0(3)
C52 C53 C54 C59 60.6(2)
C52 C53 C54 C55 -59.2(3)
N3 C50 C55 C54 178.50(18)
C56 C50 C55 C54 58.4(2)
C51 C50 C55 C54 -60.0(2)
C53 C54 C55 C50 60.9(3)
C59 C54 C55 C50 -59.4(3)
N3 C50 C56 C57 -176.07(19)
C55 C50 C56 C57 -58.7(3)
C51 C50 C56 C57 58.0(3)
C50 C56 C57 C59 60.8(3)
C50 C56 C57 C58 -60.0(3)
C53 C52 C58 C57 59.8(2)
C51 C52 C58 C57 -61.1(3)
C59 C57 C58 C52 -59.0(2)
C56 C57 C58 C52 61.1(3)
C58 C57 C59 C54 59.0(3)
C56 C57 C59 C54 -61.2(3)
C53 C54 C59 C57 -60.0(2)
C55 C54 C59 C57 60.4(3)
